data_7152553
loop_
_publ_author_name
'D\'iaz-Oltra, Santiago'
'Ruiz, Purificaci\'on'
'Falomir, Eva'
'Murga, Juan'
'Carda, Miguel'
'Marco, J. Alberto'

_publ_section_title
;
 Double diastereoselection in anti aldol reactions mediated by
 dicyclohexylchloroborane between an l-erythrulose derivative and chiral
 aldehydes.
;
_journal_issue 34
_journal_name_full 'Organic &amp; biomolecular chemistry'
_journal_page_first 6937
_journal_page_last 6944
_journal_paper_doi 10.1039/c2ob25803j
_journal_volume 10
_journal_year 2012
_chemical_absolute_configuration rmad
_chemical_formula_moiety 'C41 H59 N O7 Si2'
_chemical_formula_sum 'C41 H59 N O7 Si2'
_chemical_formula_weight 734.07
_chemical_name_systematic
;
?
;
_space_group_IT_number 19
_symmetry_cell_setting orthorhombic
_symmetry_Int_Tables_number 19
_symmetry_space_group_name_Hall 'P 2ac 2ab'
_symmetry_space_group_name_H-M 'P 21 21 21'
_atom_sites_solution_hydrogens geom
_atom_sites_solution_primary direct
_atom_sites_solution_secondary difmap
_audit_creation_method SHELXL-97
_cell_angle_alpha 90.00
_cell_angle_beta 90.00
_cell_angle_gamma 90.00
_cell_formula_units_Z 4
_cell_length_a 14.2378(13)
_cell_length_b 16.4937(16)
_cell_length_c 19.1231(19)
_cell_measurement_temperature 293(2)
_cell_measurement_theta_max 0.123401
_cell_measurement_theta_min 0.0015
_cell_volume 4490.8(7)
_computing_structure_refinement 'SHELXL-97 (Sheldrick, 1997)'
_computing_structure_solution 'SHELXS-97 (Sheldrick, 1990)'
_diffrn_ambient_temperature 293(2)
_diffrn_measured_fraction_theta_full 1.000
_diffrn_measured_fraction_theta_max 1.000
_diffrn_radiation_monochromator graphite
_diffrn_radiation_probe x-ray
_diffrn_radiation_source 'fine-focus sealed tube'
_diffrn_radiation_type MoK\a
_diffrn_radiation_wavelength 0.71073
_diffrn_reflns_av_R_equivalents 0.1046
_diffrn_reflns_av_sigmaI/netI 0.1302
_diffrn_reflns_limit_h_max 16
_diffrn_reflns_limit_h_min -16
_diffrn_reflns_limit_k_max 19
_diffrn_reflns_limit_k_min -11
_diffrn_reflns_limit_l_max 22
_diffrn_reflns_limit_l_min -22
_diffrn_reflns_number 25922
_diffrn_reflns_theta_full 25.00
_diffrn_reflns_theta_max 25.00
_diffrn_reflns_theta_min 1.63
_exptl_absorpt_coefficient_mu 0.123
_exptl_absorpt_correction_T_max 0.123401
_exptl_absorpt_correction_T_min 0.0015
_exptl_absorpt_correction_type empirical
_exptl_crystal_colour Colorless
_exptl_crystal_density_diffrn 1.086
_exptl_crystal_density_method 'not measured'
_exptl_crystal_description Prism
_exptl_crystal_F_000 1584
_exptl_crystal_size_max 0.21
_exptl_crystal_size_mid 0.17
_exptl_crystal_size_min 0.12
_refine_diff_density_max 0.299
_refine_diff_density_min -0.232
_refine_diff_density_rms 0.034
_refine_ls_abs_structure_details 'Flack H D (1983), Acta Cryst. A39, 876-881'
_refine_ls_abs_structure_Flack -0.1(2)
_refine_ls_extinction_coef 0.0008(4)
_refine_ls_extinction_expression Fc^*^=kFc[1+0.001xFc^2^\l^3^/sin(2\q)]^-1/4^
_refine_ls_extinction_method SHELXL
_refine_ls_goodness_of_fit_ref 0.997
_refine_ls_hydrogen_treatment constr
_refine_ls_matrix_type full
_refine_ls_number_parameters 504
_refine_ls_number_reflns 7906
_refine_ls_number_restraints 0
_refine_ls_restrained_S_all 0.997
_refine_ls_R_factor_all 0.2039
_refine_ls_R_factor_gt 0.0582
_refine_ls_shift/su_max 0.013
_refine_ls_shift/su_mean 0.001
_refine_ls_structure_factor_coef Fsqd
_refine_ls_weighting_details 'calc w=1/[\s^2^(Fo^2^)+(0.0626P)^2^+1.4056P] where P=(Fo^2^+2Fc^2^)/3'
_refine_ls_weighting_scheme calc
_refine_ls_wR_factor_gt 0.1235
_refine_ls_wR_factor_ref 0.1856
_reflns_number_gt 3013
_reflns_number_total 7906
_reflns_threshold_expression >2sigma(I)
_cod_data_source_file c2ob25803j.txt
_cod_data_source_block str805m
_cod_original_sg_symbol_H-M P212121
_cod_database_code 7152553

loop_
_symmetry_equiv_pos_as_xyz
'x, y, z'
'-x+1/2, -y, z+1/2'
'-x, y+1/2, -z+1/2'
'x+1/2, -y+1/2, -z'

loop_
_atom_site_label
_atom_site_type_symbol
_atom_site_fract_x
_atom_site_fract_y
_atom_site_fract_z
_atom_site_U_iso_or_equiv
_atom_site_adp_type
_atom_site_occupancy
_atom_site_symmetry_multiplicity
_atom_site_calc_flag
_atom_site_refinement_flags
_atom_site_disorder_assembly
_atom_site_disorder_group
N1 N 0.6929(3) 0.7093(3) 1.1676(2) 0.0731(14) Uani 1 1 d . A .
C1 C 0.6993(5) 0.5775(4) 0.8661(4) 0.096(2) Uani 1 1 d . A .
H1A H 0.6653 0.6225 0.8453 0.116 Uiso 1 1 calc R . .
H1B H 0.7177 0.5410 0.8287 0.116 Uiso 1 1 calc R . .
O1 O 0.6411(3) 0.5370(3) 0.9122(2) 0.1024(14) Uani 1 1 d . . .
Si2 Si 0.66808(12) 0.83583(11) 0.86844(9) 0.0773(6) Uani 1 1 d . . .
O2 O 0.8472(3) 0.5406(3) 0.9144(2) 0.0915(13) Uani 1 1 d . A .
C2 C 0.7852(5) 0.6089(4) 0.9018(3) 0.0783(18) Uani 1 1 d . . .
H2 H 0.8166 0.6489 0.8719 0.094 Uiso 1 1 calc R A .
C3 C 0.7638(4) 0.6460(3) 0.9726(3) 0.0635(15) Uani 1 1 d . A .
H3 H 0.7390 0.6036 1.0034 0.076 Uiso 1 1 calc R . .
O3 O 0.9633(4) 0.5989(4) 0.8536(3) 0.148(2) Uani 1 1 d . A .
O4 O 0.8530(3) 0.6736(3) 1.0003(2) 0.0827(12) Uani 1 1 d . . .
C4 C 0.6933(4) 0.7158(3) 0.9700(3) 0.0644(15) Uani 1 1 d . . .
H4 H 0.6306 0.6958 0.9576 0.077 Uiso 1 1 calc R A .
O5 O 0.9379(3) 0.7591(3) 1.0610(2) 0.1102(17) Uani 1 1 d . . .
C5 C 0.6927(4) 0.7530(3) 1.0423(3) 0.0652(16) Uani 1 1 d . A .
H5 H 0.6538 0.8019 1.0395 0.078 Uiso 1 1 calc R . .
O6 O 0.7865(3) 0.7791(3) 1.06048(18) 0.0765(11) Uani 1 1 d . . .
C6 C 0.6482(4) 0.6981(4) 1.0981(3) 0.0744(17) Uani 1 1 d . . .
H6 H 0.6616 0.6422 1.0839 0.089 Uiso 1 1 calc R A .
O7 O 0.7258(2) 0.7730(2) 0.91967(18) 0.0692(10) Uani 1 1 d . A .
C7 C 0.5406(4) 0.7072(5) 1.0965(3) 0.102(2) Uani 1 1 d . A .
H7A H 0.5134 0.6750 1.1331 0.154 Uiso 1 1 calc R . .
H7B H 0.5172 0.6892 1.0521 0.154 Uiso 1 1 calc R . .
H7C H 0.5242 0.7631 1.1034 0.154 Uiso 1 1 calc R . .
C8 C 0.8615(6) 0.7376(5) 1.0422(3) 0.0792(19) Uani 1 1 d . A .
Si1 Si 0.5838(5) 0.4571(4) 0.8925(4) 0.120(4) Uani 0.50 1 d PG A 1
C9 C 0.6717(6) 0.3738(6) 0.9051(7) 0.174(9) Uani 0.50 1 d PG A 1
H9A H 0.7173 0.3756 0.8682 0.261 Uiso 0.50 1 calc PR A 1
H9B H 0.6401 0.3223 0.9043 0.261 Uiso 0.50 1 calc PR A 1
H9C H 0.7027 0.3806 0.9493 0.261 Uiso 0.50 1 calc PR A 1
C10 C 0.5474(9) 0.4646(8) 0.7978(3) 0.165(9) Uiso 0.50 1 d PG A 1
H10A H 0.5342 0.5201 0.7864 0.247 Uiso 0.50 1 calc PR A 1
H10B H 0.4922 0.4323 0.7902 0.247 Uiso 0.50 1 calc PR A 1
H10C H 0.5974 0.4451 0.7686 0.247 Uiso 0.50 1 calc PR A 1
C11 C 0.4819(5) 0.4443(5) 0.9492(4) 0.085(5) Uani 0.50 1 d PG A 1
C12 C 0.5092(8) 0.4380(9) 1.0270(3) 0.28(2) Uani 0.50 1 d PG A 1
H12A H 0.4568 0.4174 1.0533 0.419 Uiso 0.50 1 calc PR A 1
H12B H 0.5260 0.4907 1.0443 0.419 Uiso 0.50 1 calc PR A 1
H12C H 0.5616 0.4019 1.0320 0.419 Uiso 0.50 1 calc PR A 1
C13 C 0.4278(6) 0.3636(6) 0.9278(7) 0.107(6) Uani 0.50 1 d PG A 1
H13A H 0.4722 0.3203 0.9220 0.161 Uiso 0.50 1 calc PR A 1
H13B H 0.3949 0.3722 0.8846 0.161 Uiso 0.50 1 calc PR A 1
H13C H 0.3837 0.3496 0.9637 0.161 Uiso 0.50 1 calc PR A 1
C14 C 0.4120(6) 0.5179(6) 0.9418(7) 0.115(6) Uani 0.50 1 d PG A 1
H14A H 0.3616 0.5118 0.9748 0.172 Uiso 0.50 1 calc PR A 1
H14B H 0.3870 0.5191 0.8953 0.172 Uiso 0.50 1 calc PR A 1
H14C H 0.4448 0.5676 0.9511 0.172 Uiso 0.50 1 calc PR A 1
Si1A Si 0.5586(7) 0.4701(5) 0.8930(4) 0.188(6) Uani 0.50 1 d PG A 2
C9A C 0.5801(12) 0.3993(8) 0.8176(5) 0.192(11) Uani 0.50 1 d PG A 2
H9A1 H 0.5574 0.4237 0.7752 0.288 Uiso 0.50 1 calc PR A 2
H9A2 H 0.5475 0.3492 0.8257 0.288 Uiso 0.50 1 calc PR A 2
H9A3 H 0.6462 0.3890 0.8134 0.288 Uiso 0.50 1 calc PR A 2
C10A C 0.4542(11) 0.5403(9) 0.8733(7) 0.35(3) Uani 0.50 1 d PG A 2
H10D H 0.3993 0.5205 0.8969 0.531 Uiso 0.50 1 calc PR A 2
H10E H 0.4430 0.5414 0.8238 0.531 Uiso 0.50 1 calc PR A 2
H10F H 0.4682 0.5941 0.8894 0.531 Uiso 0.50 1 calc PR A 2
C11A C 0.5397(7) 0.4148(6) 0.9746(4) 0.249(19) Uani 0.50 1 d PG A 2
C12A C 0.6220(11) 0.3575(8) 0.9958(8) 0.33(2) Uani 0.50 1 d PG A 2
H12D H 0.6611 0.3474 0.9559 0.495 Uiso 0.50 1 calc PR A 2
H12E H 0.5969 0.3071 1.0127 0.495 Uiso 0.50 1 calc PR A 2
H12F H 0.6585 0.3827 1.0320 0.495 Uiso 0.50 1 calc PR A 2
C13A C 0.4464(10) 0.3585(9) 0.9657(6) 0.234(18) Uani 0.50 1 d PG A 2
H13D H 0.4363 0.3280 1.0078 0.351 Uiso 0.50 1 calc PR A 2
H13E H 0.4550 0.3219 0.9271 0.351 Uiso 0.50 1 calc PR A 2
H13F H 0.3929 0.3924 0.9569 0.351 Uiso 0.50 1 calc PR A 2
C14A C 0.5240(11) 0.4714(9) 1.0376(4) 0.121(7) Uani 0.50 1 d PG A 2
H14D H 0.4741 0.4505 1.0661 0.182 Uiso 0.50 1 calc PR A 2
H14E H 0.5076 0.5245 1.0212 0.182 Uiso 0.50 1 calc PR A 2
H14F H 0.5806 0.4744 1.0647 0.182 Uiso 0.50 1 calc PR A 2
C15 C 0.9360(6) 0.5428(6) 0.8880(4) 0.099(2) Uani 1 1 d . . .
C16 C 0.9895(6) 0.4697(7) 0.9071(4) 0.097(2) Uani 1 1 d . A .
C17 C 1.0838(8) 0.4722(8) 0.8954(5) 0.163(5) Uani 1 1 d . . .
H17 H 1.1104 0.5194 0.8776 0.196 Uiso 1 1 calc R A .
C18 C 1.1401(13) 0.4074(14) 0.9092(8) 0.214(9) Uani 1 1 d . A .
H18 H 1.2048 0.4097 0.9028 0.257 Uiso 1 1 calc R . .
C19 C 1.0970(14) 0.3397(12) 0.9327(8) 0.214(8) Uani 1 1 d . . .
H19 H 1.1336 0.2939 0.9406 0.257 Uiso 1 1 calc R A .
C20 C 1.0026(11) 0.3345(8) 0.9457(7) 0.218(6) Uani 1 1 d . A .
H20 H 0.9755 0.2871 0.9624 0.261 Uiso 1 1 calc R . .
C21 C 0.9481(7) 0.4051(8) 0.9323(6) 0.157(4) Uani 1 1 d . . .
H21 H 0.8839 0.4053 0.9413 0.189 Uiso 1 1 calc R A .
C22 C 0.5981(5) 0.9090(4) 0.9198(4) 0.121(3) Uani 1 1 d . . .
H22A H 0.5561 0.8801 0.9502 0.181 Uiso 1 1 calc R . .
H22B H 0.5624 0.9426 0.8886 0.181 Uiso 1 1 calc R . .
H22C H 0.6394 0.9422 0.9472 0.181 Uiso 1 1 calc R . .
C23 C 0.5875(4) 0.7782(4) 0.8097(3) 0.114(3) Uani 1 1 d . . .
H23A H 0.6238 0.7481 0.7763 0.171 Uiso 1 1 calc R . .
H23B H 0.5470 0.8154 0.7855 0.171 Uiso 1 1 calc R . .
H23C H 0.5502 0.7415 0.8370 0.171 Uiso 1 1 calc R . .
C24 C 0.7626(4) 0.8843(4) 0.8169(3) 0.0799(19) Uani 1 1 d . . .
C25 C 0.8296(5) 0.9317(5) 0.8663(4) 0.127(3) Uani 1 1 d . . .
H25A H 0.8574 0.8950 0.8992 0.191 Uiso 1 1 calc R . .
H25B H 0.7947 0.9725 0.8909 0.191 Uiso 1 1 calc R . .
H25C H 0.8781 0.9571 0.8391 0.191 Uiso 1 1 calc R . .
C26 C 0.7219(5) 0.9457(4) 0.7633(4) 0.120(3) Uani 1 1 d . . .
H26A H 0.6768 0.9799 0.7861 0.181 Uiso 1 1 calc R . .
H26B H 0.6920 0.9167 0.7259 0.181 Uiso 1 1 calc R . .
H26C H 0.7719 0.9783 0.7448 0.181 Uiso 1 1 calc R . .
C27 C 0.8232(5) 0.8214(4) 0.7778(4) 0.117(3) Uani 1 1 d . . .
H27A H 0.8746 0.8484 0.7551 0.175 Uiso 1 1 calc R . .
H27B H 0.7855 0.7941 0.7435 0.175 Uiso 1 1 calc R . .
H27C H 0.8473 0.7824 0.8106 0.175 Uiso 1 1 calc R . .
C28 C 0.6728(5) 0.7879(4) 1.2000(3) 0.095(2) Uani 1 1 d . . .
H28A H 0.6094 0.7873 1.2185 0.114 Uiso 1 1 calc R A .
H28B H 0.6759 0.8299 1.1645 0.114 Uiso 1 1 calc R . .
C29 C 0.7403(6) 0.8081(4) 1.2579(4) 0.089(2) Uani 1 1 d . A .
C30 C 0.7123(6) 0.8263(4) 1.3249(4) 0.111(2) Uani 1 1 d . . .
H30 H 0.6486 0.8246 1.3356 0.133 Uiso 1 1 calc R A .
C31 C 0.7753(9) 0.8472(5) 1.3775(5) 0.134(3) Uani 1 1 d . A .
H31 H 0.7544 0.8593 1.4224 0.161 Uiso 1 1 calc R . .
C32 C 0.8666(9) 0.8493(5) 1.3617(5) 0.126(3) Uani 1 1 d . . .
H32 H 0.9101 0.8622 1.3963 0.151 Uiso 1 1 calc R A .
C33 C 0.8966(6) 0.8329(5) 1.2966(5) 0.123(3) Uani 1 1 d . A .
H33 H 0.9605 0.8359 1.2865 0.148 Uiso 1 1 calc R . .
C34 C 0.8336(7) 0.8116(4) 1.2438(4) 0.108(2) Uani 1 1 d . . .
H34 H 0.8555 0.7998 1.1991 0.130 Uiso 1 1 calc R A .
C35 C 0.6709(5) 0.6431(5) 1.2149(3) 0.104(2) Uani 1 1 d . . .
H35A H 0.6032 0.6394 1.2200 0.125 Uiso 1 1 calc R A .
H35B H 0.6971 0.6551 1.2606 0.125 Uiso 1 1 calc R . .
C36 C 0.7086(8) 0.5612(5) 1.1901(4) 0.099(2) Uani 1 1 d . A .
C37 C 0.7952(8) 0.5530(6) 1.1564(5) 0.118(3) Uani 1 1 d . . .
H37 H 0.8309 0.5989 1.1466 0.141 Uiso 1 1 calc R A .
C38 C 0.8279(10) 0.4778(9) 1.1376(5) 0.174(5) Uani 1 1 d . A .
H38 H 0.8860 0.4709 1.1162 0.209 Uiso 1 1 calc R . .
C39 C 0.7683(17) 0.4114(13) 1.1525(9) 0.225(11) Uani 1 1 d . . .
H39 H 0.7877 0.3606 1.1371 0.270 Uiso 1 1 calc R A .
C40 C 0.6888(15) 0.4150(14) 1.1860(9) 0.213(11) Uani 1 1 d . A .
H40 H 0.6553 0.3686 1.1978 0.256 Uiso 1 1 calc R . .
C41 C 0.6566(8) 0.4926(9) 1.2031(4) 0.151(4) Uani 1 1 d . . .
H41 H 0.5979 0.4980 1.2240 0.181 Uiso 1 1 calc R A .

loop_
_atom_site_aniso_label
_atom_site_aniso_U_11
_atom_site_aniso_U_22
_atom_site_aniso_U_33
_atom_site_aniso_U_23
_atom_site_aniso_U_13
_atom_site_aniso_U_12
N1 0.086(3) 0.086(4) 0.047(3) 0.002(3) -0.001(3) 0.016(3)
C1 0.131(7) 0.073(5) 0.085(5) -0.007(4) -0.003(5) -0.003(5)
O1 0.099(3) 0.104(4) 0.104(3) -0.029(3) 0.004(3) -0.037(3)
Si2 0.0759(11) 0.0803(13) 0.0758(11) 0.0144(10) -0.0088(10) 0.0136(11)
O2 0.091(3) 0.081(3) 0.103(3) -0.004(3) 0.033(3) 0.002(3)
C2 0.088(5) 0.070(5) 0.077(4) 0.001(4) 0.015(4) -0.003(4)
C3 0.068(4) 0.062(4) 0.060(4) 0.003(3) -0.001(3) -0.005(3)
O3 0.150(5) 0.128(5) 0.166(6) 0.010(5) 0.075(4) -0.020(4)
O4 0.069(3) 0.084(3) 0.096(3) -0.009(3) -0.011(2) 0.010(3)
C4 0.067(4) 0.070(4) 0.057(4) 0.006(3) -0.001(3) 0.003(4)
O5 0.072(3) 0.147(5) 0.111(4) -0.008(3) -0.016(3) -0.023(3)
C5 0.062(4) 0.072(4) 0.062(4) 0.002(3) -0.009(3) 0.006(3)
O6 0.077(3) 0.088(3) 0.064(3) -0.004(2) -0.002(2) -0.012(3)
C6 0.058(4) 0.103(5) 0.063(4) 0.006(4) 0.002(3) 0.016(3)
O7 0.077(2) 0.072(3) 0.059(2) 0.019(2) -0.010(2) 0.008(2)
C7 0.064(4) 0.150(6) 0.093(5) 0.009(5) 0.000(3) 0.005(4)
C8 0.081(6) 0.085(6) 0.071(5) 0.003(4) -0.005(4) -0.014(5)
Si1 0.094(4) 0.128(7) 0.138(8) -0.078(6) 0.026(4) -0.032(4)
C9 0.126(14) 0.087(13) 0.31(3) -0.072(16) 0.037(18) 0.044(11)
C11 0.078(10) 0.112(14) 0.066(9) -0.014(9) 0.002(8) 0.011(10)
C12 0.22(3) 0.20(3) 0.42(5) -0.19(3) 0.06(3) -0.14(3)
C13 0.092(11) 0.083(12) 0.147(16) 0.009(11) -0.039(11) -0.040(9)
C14 0.088(11) 0.086(13) 0.170(16) -0.015(11) 0.011(11) 0.005(9)
Si1A 0.241(12) 0.137(8) 0.186(13) 0.005(8) -0.056(10) -0.067(8)
C9A 0.33(3) 0.150(18) 0.095(12) -0.099(13) 0.073(16) -0.139(19)
C10A 0.18(2) 0.21(3) 0.67(8) 0.10(4) -0.29(4) -0.02(2)
C11A 0.26(4) 0.18(3) 0.31(4) -0.07(3) -0.12(4) 0.12(3)
C12A 0.32(4) 0.19(3) 0.49(6) 0.05(4) -0.26(4) -0.01(3)
C13A 0.135(19) 0.33(4) 0.24(3) -0.02(3) -0.07(2) -0.12(2)
C14A 0.190(19) 0.119(16) 0.056(9) -0.009(10) 0.003(10) -0.062(15)
C15 0.107(7) 0.103(7) 0.087(6) -0.023(5) 0.018(5) -0.005(6)
C16 0.092(7) 0.120(8) 0.077(5) -0.022(5) -0.006(5) 0.005(6)
C17 0.094(8) 0.232(14) 0.164(9) -0.049(9) 0.037(7) 0.027(8)
C18 0.142(13) 0.35(3) 0.156(12) -0.084(15) 0.007(10) 0.057(16)
C19 0.181(17) 0.29(2) 0.177(12) 0.004(13) -0.015(12) 0.148(16)
C20 0.199(13) 0.195(13) 0.259(15) 0.064(11) -0.005(12) 0.073(12)
C21 0.133(8) 0.133(9) 0.205(11) 0.049(8) 0.013(8) 0.042(8)
C22 0.129(6) 0.101(6) 0.132(6) 0.023(5) 0.022(5) 0.039(5)
C23 0.108(5) 0.127(6) 0.106(5) -0.003(5) -0.044(4) -0.015(5)
C24 0.092(5) 0.069(4) 0.078(4) 0.027(4) -0.008(4) 0.007(4)
C25 0.123(6) 0.117(6) 0.142(7) 0.015(6) -0.031(6) -0.027(5)
C26 0.135(6) 0.113(6) 0.114(6) 0.055(5) -0.001(5) 0.010(5)
C27 0.111(6) 0.128(6) 0.112(5) 0.032(5) 0.019(5) 0.024(5)
C28 0.109(5) 0.103(5) 0.074(4) -0.014(4) -0.003(4) 0.042(5)
C29 0.116(6) 0.086(5) 0.066(5) -0.004(4) 0.005(5) 0.023(5)
C30 0.146(7) 0.112(6) 0.075(5) -0.006(5) 0.010(6) 0.035(6)
C31 0.210(11) 0.118(7) 0.074(6) -0.015(5) -0.007(8) 0.019(8)
C32 0.189(10) 0.103(6) 0.086(7) -0.029(5) -0.018(7) 0.026(7)
C33 0.156(8) 0.102(6) 0.111(7) -0.021(6) -0.004(7) 0.015(6)
C34 0.145(7) 0.108(6) 0.073(5) -0.018(4) -0.011(6) 0.005(6)
C35 0.116(6) 0.128(7) 0.069(4) 0.021(5) 0.009(4) -0.011(5)
C36 0.141(8) 0.077(6) 0.078(5) 0.032(5) -0.031(5) -0.017(6)
C37 0.144(8) 0.100(8) 0.110(6) 0.017(5) -0.015(6) 0.016(6)
C38 0.249(13) 0.103(8) 0.169(9) -0.009(8) -0.073(9) 0.062(10)
C39 0.43(3) 0.097(11) 0.146(15) -0.009(11) -0.100(16) 0.016(19)
C40 0.37(3) 0.120(14) 0.153(15) 0.055(13) -0.076(15) -0.065(19)
C41 0.209(11) 0.141(9) 0.103(6) 0.042(7) -0.052(7) -0.026(10)

loop_
_atom_type_symbol
_atom_type_description
_atom_type_scat_dispersion_real
_atom_type_scat_dispersion_imag
_atom_type_scat_source
C C 0.0033 0.0016 'International Tables Vol C Tables 4.2.6.8 and 6.1.1.4'
H H 0.0000 0.0000 'International Tables Vol C Tables 4.2.6.8 and 6.1.1.4'
N N 0.0061 0.0033 'International Tables Vol C Tables 4.2.6.8 and 6.1.1.4'
O O 0.0106 0.0060 'International Tables Vol C Tables 4.2.6.8 and 6.1.1.4'
Si Si 0.0817 0.0704 'International Tables Vol C Tables 4.2.6.8 and 6.1.1.4'

loop_
_geom_angle_atom_site_label_1
_geom_angle_atom_site_label_2
_geom_angle_atom_site_label_3
_geom_angle
C35 N1 C28 111.1(5)
C35 N1 C6 111.8(5)
C28 N1 C6 113.8(5)
O1 C1 C2 111.5(5)
C1 O1 Si1 123.7(5)
C1 O1 Si1A 127.4(5)
Si1 O1 Si1A 14.7(5)
O7 Si2 C22 111.4(3)
O7 Si2 C24 103.1(2)
C22 Si2 C24 113.2(3)
O7 Si2 C23 110.1(3)
C22 Si2 C23 108.7(3)
C24 Si2 C23 110.3(3)
C15 O2 C2 118.9(6)
O2 C2 C1 107.7(5)
O2 C2 C3 106.7(5)
C1 C2 C3 112.6(5)
O4 C3 C2 106.1(5)
O4 C3 C4 110.6(4)
C2 C3 C4 114.0(5)
C8 O4 C3 123.3(5)
O7 C4 C5 110.5(4)
O7 C4 C3 107.9(4)
C5 C4 C3 106.3(4)
O6 C5 C4 109.6(4)
O6 C5 C6 112.9(4)
C4 C5 C6 113.5(5)
C8 O6 C5 122.0(5)
N1 C6 C5 111.8(5)
N1 C6 C7 115.6(5)
C5 C6 C7 109.8(5)
C4 O7 Si2 131.1(3)
O5 C8 O6 120.2(7)
O5 C8 O4 119.8(8)
O6 C8 O4 119.9(6)
O1 Si1 C11 111.2(4)
O1 Si1 C9 103.6(5)
C11 Si1 C9 111.7
O1 Si1 C10 108.3(5)
C11 Si1 C10 111.1
C9 Si1 C10 110.8
C12 C11 C14 107.3
C12 C11 C13 108.2
C14 C11 C13 108.4
C12 C11 Si1 112.4
C14 C11 Si1 111.2
C13 C11 Si1 109.2
O1 Si1A C11A 104.4(5)
O1 Si1A C9A 118.0(5)
C11A Si1A C9A 111.6
O1 Si1A C10A 101.0(6)
C11A Si1A C10A 110.8
C9A Si1A C10A 110.4
C14A C11A C12A 105.8
C14A C11A C13A 108.0
C12A C11A C13A 107.1
C14A C11A Si1A 112.7
C12A C11A Si1A 114.5
C13A C11A Si1A 108.4
O3 C15 O2 121.6(9)
O3 C15 C16 126.9(9)
O2 C15 C16 111.6(8)
C21 C16 C17 121.9(11)
C21 C16 C15 121.7(9)
C17 C16 C15 116.4(11)
C16 C17 C18 121.6(15)
C19 C18 C17 117(2)
C18 C19 C20 123.9(19)
C19 C20 C21 116.9(14)
C16 C21 C20 119.1(11)
C27 C24 C25 106.8(6)
C27 C24 C26 109.1(5)
C25 C24 C26 107.5(6)
C27 C24 Si2 112.0(4)
C25 C24 Si2 110.0(5)
C26 C24 Si2 111.2(4)
N1 C28 C29 112.4(5)
C34 C29 C30 117.3(8)
C34 C29 C28 119.3(7)
C30 C29 C28 123.3(8)
C29 C30 C31 122.8(8)
C32 C31 C30 118.1(9)
C31 C32 C33 120.9(10)
C32 C33 C34 121.1(9)
C29 C34 C33 119.8(7)
N1 C35 C36 113.2(6)
C41 C36 C37 118.6(9)
C41 C36 C35 118.8(11)
C37 C36 C35 122.6(8)
C38 C37 C36 120.5(10)
C37 C38 C39 116.3(15)
C40 C39 C38 126(2)
C39 C40 C41 116(2)
C36 C41 C40 122.3(14)

loop_
_geom_bond_atom_site_label_1
_geom_bond_atom_site_label_2
_geom_bond_distance
N1 C35 1.453(7)
N1 C28 1.466(7)
N1 C6 1.485(6)
C1 O1 1.383(7)
C1 C2 1.494(8)
O1 Si1 1.595(8)
O1 Si1A 1.653(9)
Si2 O7 1.646(4)
Si2 C22 1.847(7)
Si2 C24 1.849(6)
Si2 C23 1.866(6)
O2 C15 1.361(8)
O2 C2 1.452(7)
C2 C3 1.517(7)
C3 O4 1.449(6)
C3 C4 1.527(7)
O3 C15 1.200(9)
O4 C8 1.330(7)
C4 O7 1.426(6)
C4 C5 1.512(7)
O5 C8 1.200(7)
C5 O6 1.446(6)
C5 C6 1.536(7)
O6 C8 1.316(8)
C6 C7 1.539(7)
Si1 C11 1.8238
Si1 C9 1.8742
Si1 C10 1.8868
C11 C12 1.5421
C11 C14 1.5753
C11 C13 1.5923
Si1A C11A 1.8263
Si1A C9A 1.8807
Si1A C10A 1.9212
C11A C14A 1.5409
C11A C12A 1.5591
C11A C13A 1.6297
C15 C16 1.471(11)
C16 C21 1.310(10)
C16 C17 1.361(11)
C17 C18 1.362(19)
C18 C19 1.35(2)
C19 C20 1.369(17)
C20 C21 1.422(14)
C24 C27 1.543(8)
C24 C25 1.553(8)
C24 C26 1.554(8)
C28 C29 1.504(9)
C29 C34 1.356(9)
C29 C30 1.376(8)
C30 C31 1.390(11)
C31 C32 1.335(12)
C32 C33 1.344(10)
C33 C34 1.396(10)
C35 C36 1.528(10)
C36 C41 1.375(12)
C36 C37 1.398(10)
C37 C38 1.373(12)
C38 C39 1.41(2)
C39 C40 1.30(2)
C40 C41 1.40(2)

loop_
_geom_torsion_atom_site_label_1
_geom_torsion_atom_site_label_2
_geom_torsion_atom_site_label_3
_geom_torsion_atom_site_label_4
_geom_torsion
C2 C1 O1 Si1 -142.0(5)
C2 C1 O1 Si1A -159.5(6)
C15 O2 C2 C1 122.9(6)
C15 O2 C2 C3 -116.0(6)
O1 C1 C2 O2 75.1(6)
O1 C1 C2 C3 -42.3(7)
O2 C2 C3 O4 62.2(5)
C1 C2 C3 O4 -179.8(5)
O2 C2 C3 C4 -175.9(4)
C1 C2 C3 C4 -57.9(7)
C2 C3 O4 C8 148.9(5)
C4 C3 O4 C8 24.8(7)
O4 C3 C4 O7 66.6(5)
C2 C3 C4 O7 -52.8(6)
O4 C3 C4 C5 -51.9(5)
C2 C3 C4 C5 -171.3(5)
O7 C4 C5 O6 -59.2(6)
C3 C4 C5 O6 57.6(6)
O7 C4 C5 C6 173.6(4)
C3 C4 C5 C6 -69.7(5)
C4 C5 O6 C8 -37.1(7)
C6 C5 O6 C8 90.5(6)
C35 N1 C6 C5 -163.6(5)
C28 N1 C6 C5 69.5(6)
C35 N1 C6 C7 69.7(7)
C28 N1 C6 C7 -57.1(8)
O6 C5 C6 N1 21.9(7)
C4 C5 C6 N1 147.4(5)
O6 C5 C6 C7 151.7(5)
C4 C5 C6 C7 -82.8(6)
C5 C4 O7 Si2 -94.5(5)
C3 C4 O7 Si2 149.8(4)
C22 Si2 O7 C4 60.9(5)
C24 Si2 O7 C4 -177.4(5)
C23 Si2 O7 C4 -59.8(5)
C5 O6 C8 O5 -176.5(5)
C5 O6 C8 O4 6.4(8)
C3 O4 C8 O5 -177.0(5)
C3 O4 C8 O6 0.1(8)
C1 O1 Si1 C11 -156.5(5)
Si1A O1 Si1 C11 -46.9(16)
C1 O1 Si1 C9 83.4(6)
Si1A O1 Si1 C9 -167.0(18)
C1 O1 Si1 C10 -34.3(6)
Si1A O1 Si1 C10 75.3(17)
O1 Si1 C11 C12 -59.4(6)
C9 Si1 C11 C12 55.7
C10 Si1 C11 C12 180.0
O1 Si1 C11 C14 60.9(6)
C9 Si1 C11 C14 176.0
C10 Si1 C11 C14 -59.7
O1 Si1 C11 C13 -179.5(6)
C9 Si1 C11 C13 -64.4
C10 Si1 C11 C13 59.8
C1 O1 Si1A C11A 160.0(6)
Si1 O1 Si1A C11A 79.4(18)
C1 O1 Si1A C9A 35.4(8)
Si1 O1 Si1A C9A -45.2(17)
C1 O1 Si1A C10A -85.0(6)
Si1 O1 Si1A C10A -165.6(19)
O1 Si1A C11A C14A 50.2(6)
C9A Si1A C11A C14A 178.8
C10A Si1A C11A C14A -57.7
O1 Si1A C11A C12A -70.8(6)
C9A Si1A C11A C12A 57.8
C10A Si1A C11A C12A -178.7
O1 Si1A C11A C13A 169.7(6)
C9A Si1A C11A C13A -61.7
C10A Si1A C11A C13A 61.8
C2 O2 C15 O3 -1.5(10)
C2 O2 C15 C16 178.7(5)
O3 C15 C16 C21 -165.7(9)
O2 C15 C16 C21 14.0(11)
O3 C15 C16 C17 12.7(11)
O2 C15 C16 C17 -167.6(6)
C21 C16 C17 C18 0.2(16)
C15 C16 C17 C18 -178.2(11)
C16 C17 C18 C19 2(2)
C17 C18 C19 C20 -3(3)
C18 C19 C20 C21 1(3)
C17 C16 C21 C20 -2.2(15)
C15 C16 C21 C20 176.2(9)
C19 C20 C21 C16 1.7(19)
O7 Si2 C24 C27 56.5(5)
C22 Si2 C24 C27 176.9(5)
C23 Si2 C24 C27 -61.1(5)
O7 Si2 C24 C25 -62.1(5)
C22 Si2 C24 C25 58.3(5)
C23 Si2 C24 C25 -179.7(5)
O7 Si2 C24 C26 178.8(5)
C22 Si2 C24 C26 -60.8(6)
C23 Si2 C24 C26 61.2(6)
C35 N1 C28 C29 70.2(7)
C6 N1 C28 C29 -162.5(5)
N1 C28 C29 C34 58.3(9)
N1 C28 C29 C30 -124.2(7)
C34 C29 C30 C31 -0.4(12)
C28 C29 C30 C31 -178.0(7)
C29 C30 C31 C32 -0.2(14)
C30 C31 C32 C33 1.1(15)
C31 C32 C33 C34 -1.4(14)
C30 C29 C34 C33 0.1(11)
C28 C29 C34 C33 177.8(6)
C32 C33 C34 C29 0.8(12)
C28 N1 C35 C36 -168.3(6)
C6 N1 C35 C36 63.3(7)
N1 C35 C36 C41 -144.7(6)
N1 C35 C36 C37 37.1(9)
C41 C36 C37 C38 -0.9(11)
C35 C36 C37 C38 177.3(7)
C36 C37 C38 C39 1.7(14)
C37 C38 C39 C40 -4(3)
C38 C39 C40 C41 6(3)
C37 C36 C41 C40 2.3(14)
C35 C36 C41 C40 -176.0(10)
C39 C40 C41 C36 -5(2)
